data_4315640
loop_
_publ_author_name
'Yoshimi Oka'
'Nobuyuki Tamaoki'

_publ_contact_author 'Nobuyuki Tamaoki'
_publ_contact_author_email tamaoki@es.hokudai.ac.jp
_publ_section_title
;
 Structure of Silver(I) Complex Prepared from Azobenzenonaphthalenophane,
 Photochemical Coordination Change of Silver(I) and Silver(I)-Induced
 Acceleration of Z-E Thermal Isomerization of Azobenzene Unit
;
_journal_name_full 'Inorganic Chemistry'
_journal_page_first 4765
_journal_page_last 4767
_journal_paper_doi 10.1021/ic100317p
_journal_volume 49
_journal_year 2010
_chemical_formula_sum 'C28 H26 N2 O4'
_chemical_formula_weight 454.51
_chemical_name_common E-[5.5](4,4')azobenzeno(1,5)naphthalenophane
_space_group_IT_number 2
_symmetry_cell_setting triclinic
_symmetry_space_group_name_Hall '-P 1'
_symmetry_space_group_name_H-M 'P -1'
_atom_sites_solution_hydrogens geom
_atom_sites_solution_primary direct
_atom_sites_solution_secondary difmap
_audit_creation_method SHELXL-97
_cell_angle_alpha 112.959(2)
_cell_angle_beta 107.749(2)
_cell_angle_gamma 103.7260(10)
_cell_formula_units_Z 4
_cell_length_a 13.8977(10)
_cell_length_b 14.1796(10)
_cell_length_c 14.6044(18)
_cell_measurement_reflns_used 5269
_cell_measurement_temperature 183(2)
_cell_measurement_theta_max 27.926
_cell_measurement_theta_min 2.433
_cell_volume 2306.3(4)
_computing_cell_refinement 'Bruker SMART'
_computing_data_collection 'Bruker SMART'
_computing_data_reduction 'Bruker SAINT'
_computing_structure_refinement 'SHELXL-97 (Sheldrick, 1997)'
_computing_structure_solution 'SHELXS-97 (Sheldrick, 1990)'
_diffrn_ambient_temperature 183(2)
_diffrn_detector_area_resol_mean 8.366
_diffrn_measured_fraction_theta_full 0.987
_diffrn_measured_fraction_theta_max 0.869
_diffrn_measurement_device_type 'CCD area detector'
_diffrn_measurement_method 'phi and omega scans'
_diffrn_radiation_monochromator graphite
_diffrn_radiation_source 'rotating unit'
_diffrn_radiation_type MoK\a
_diffrn_radiation_wavelength 0.71073
_diffrn_reflns_av_R_equivalents 0.0158
_diffrn_reflns_av_sigmaI/netI 0.0321
_diffrn_reflns_limit_h_max 10
_diffrn_reflns_limit_h_min -18
_diffrn_reflns_limit_k_max 17
_diffrn_reflns_limit_k_min -18
_diffrn_reflns_limit_l_max 18
_diffrn_reflns_limit_l_min -16
_diffrn_reflns_number 14165
_diffrn_reflns_theta_full 26.22
_diffrn_reflns_theta_max 28.42
_diffrn_reflns_theta_min 1.68
_diffrn_standards_decay_% 0.0
_diffrn_standards_interval_time 619
_diffrn_standards_number 61
_exptl_absorpt_coefficient_mu 0.088
_exptl_absorpt_correction_T_max 0.9982
_exptl_absorpt_correction_T_min 0.9699
_exptl_absorpt_correction_type multi-scan
_exptl_absorpt_process_details sadabs
_exptl_crystal_colour orange
_exptl_crystal_density_diffrn 1.309
_exptl_crystal_density_method 'not measured'
_exptl_crystal_description rectangular
_exptl_crystal_F_000 960
_exptl_crystal_size_max 0.35
_exptl_crystal_size_mid 0.35
_exptl_crystal_size_min 0.02
_refine_diff_density_max 0.791
_refine_diff_density_min -0.291
_refine_diff_density_rms 0.046
_refine_ls_extinction_method none
_refine_ls_goodness_of_fit_ref 1.019
_refine_ls_hydrogen_treatment constr
_refine_ls_matrix_type full
_refine_ls_number_parameters 613
_refine_ls_number_reflns 10090
_refine_ls_number_restraints 0
_refine_ls_restrained_S_all 1.019
_refine_ls_R_factor_all 0.0726
_refine_ls_R_factor_gt 0.0525
_refine_ls_shift/su_max 0.006
_refine_ls_shift/su_mean 0.001
_refine_ls_structure_factor_coef Fsqd
_refine_ls_weighting_details 'calc w=1/[\s^2^(Fo^2^)+(0.0977P)^2^+0.4187P] where P=(Fo^2^+2Fc^2^)/3'
_refine_ls_weighting_scheme calc
_refine_ls_wR_factor_gt 0.1486
_refine_ls_wR_factor_ref 0.1653
_reflns_number_gt 7454
_reflns_number_total 10090
_reflns_threshold_expression >2sigma(I)
_cod_data_source_file ic100317p_si_002_2.cif
_cod_data_source_block E-[5.5](4,4')azobenzeno(1,5)naphthalenophane
_cod_database_code 4315640

loop_
_symmetry_equiv_pos_as_xyz
'x, y, z'
'-x, -y, -z'

loop_
_atom_site_label
_atom_site_type_symbol
_atom_site_fract_x
_atom_site_fract_y
_atom_site_fract_z
_atom_site_U_iso_or_equiv
_atom_site_adp_type
_atom_site_occupancy
_atom_site_symmetry_multiplicity
_atom_site_calc_flag
_atom_site_refinement_flags
_atom_site_disorder_assembly
_atom_site_disorder_group
O1 O 0.83484(13) 0.34588(13) -0.23490(13) 0.0570(4) Uani 1 1 d . . .
O2 O 0.91541(11) 0.29119(10) -0.01554(10) 0.0410(3) Uani 1 1 d . . .
O3 O 0.79105(10) 0.28023(11) 0.33905(10) 0.0425(3) Uani 1 1 d . . .
O4 O 0.55192(13) 0.18575(15) 0.35448(13) 0.0680(5) Uani 1 1 d . . .
O5 O 0.25559(13) 0.08572(13) 0.82964(11) 0.0576(4) Uani 1 1 d . . .
O6 O 0.28376(10) 0.29838(11) 0.76627(10) 0.0437(3) Uani 1 1 d . . .
O7 O 0.22530(10) 0.38339(11) 0.38673(10) 0.0419(3) Uani 1 1 d . . .
O8 O 0.18781(11) 0.23103(11) 0.11773(10) 0.0482(3) Uani 1 1 d . . .
N1 N 0.58096(13) 0.29271(15) 0.03626(14) 0.0478(4) Uani 1 1 d . . .
N2 N 0.57925(13) 0.21583(14) -0.04535(13) 0.0464(4) Uani 1 1 d . . .
N3 N 0.15511(12) 0.02342(12) 0.36494(12) 0.0397(3) Uani 1 1 d . . .
N4 N 0.24269(13) 0.03014(13) 0.43138(12) 0.0424(4) Uani 1 1 d . . .
C1 C 0.62880(15) 0.25326(17) -0.10400(15) 0.0447(4) Uani 1 1 d . . .
C2 C 0.68561(17) 0.36555(17) -0.06831(16) 0.0485(5) Uani 1 1 d . . .
H2 H 0.6803 0.4225 -0.0107 0.058 Uiso 1 1 calc R . .
C3 C 0.74984(17) 0.39355(18) -0.11726(17) 0.0499(5) Uani 1 1 d . . .
H3 H 0.7882 0.4701 -0.0937 0.060 Uiso 1 1 calc R . .
C4 C 0.75861(16) 0.31105(18) -0.20006(16) 0.0473(5) Uani 1 1 d . . .
C5 C 0.69442(17) 0.19890(18) -0.24276(17) 0.0510(5) Uani 1 1 d . . .
H5 H 0.6940 0.1422 -0.3053 0.061 Uiso 1 1 calc R . .
C6 C 0.63129(16) 0.17111(18) -0.19287(16) 0.0493(5) Uani 1 1 d . . .
H6 H 0.5890 0.0945 -0.2200 0.059 Uiso 1 1 calc R . .
C7 C 0.90268(18) 0.28584(18) -0.25030(17) 0.0513(5) Uani 1 1 d . . .
H7A H 0.9433 0.3098 -0.2880 0.062 Uiso 1 1 calc R . .
H7B H 0.8544 0.2050 -0.3003 0.062 Uiso 1 1 calc R . .
C8 C 0.98518(18) 0.30107(18) -0.14518(18) 0.0519(5) Uani 1 1 d . . .
H8A H 1.0160 0.3808 -0.0873 0.062 Uiso 1 1 calc R . .
H8B H 1.0468 0.2858 -0.1589 0.062 Uiso 1 1 calc R . .
C9 C 0.94440(18) 0.22983(17) -0.09816(16) 0.0473(4) Uani 1 1 d . . .
H9A H 0.8792 0.1604 -0.1585 0.057 Uiso 1 1 calc R . .
H9B H 1.0032 0.2085 -0.0654 0.057 Uiso 1 1 calc R . .
C10 C 0.87160(14) 0.23695(14) 0.03165(13) 0.0356(4) Uani 1 1 d . . .
C11 C 0.86840(13) 0.30823(14) 0.13015(13) 0.0347(4) Uani 1 1 d . . .
C12 C 0.90715(16) 0.42577(15) 0.17369(16) 0.0431(4) Uani 1 1 d . . .
H12 H 0.9339 0.4586 0.1359 0.052 Uiso 1 1 calc R . .
C13 C 0.90555(17) 0.49082(16) 0.26978(17) 0.0501(5) Uani 1 1 d . . .
H13 H 0.9303 0.5693 0.2978 0.060 Uiso 1 1 calc R . .
C14 C 0.86848(16) 0.44591(16) 0.32919(16) 0.0468(5) Uani 1 1 d . . .
H14 H 0.8704 0.4940 0.3974 0.056 Uiso 1 1 calc R . .
C15 C 0.82956(13) 0.33272(15) 0.28857(14) 0.0373(4) Uani 1 1 d . . .
C16 C 0.82727(13) 0.25989(14) 0.18654(13) 0.0337(4) Uani 1 1 d . . .
C17 C 0.78765(14) 0.14239(15) 0.14211(14) 0.0380(4) Uani 1 1 d . . .
H17 H 0.7597 0.1093 0.1791 0.046 Uiso 1 1 calc R . .
C18 C 0.78978(15) 0.07699(15) 0.04597(15) 0.0408(4) Uani 1 1 d . . .
H18 H 0.7617 -0.0019 0.0159 0.049 Uiso 1 1 calc R . .
C19 C 0.83244(15) 0.12332(14) -0.00991(14) 0.0389(4) Uani 1 1 d . . .
H19 H 0.8341 0.0761 -0.0762 0.047 Uiso 1 1 calc R . .
C20 C 0.80622(16) 0.34988(18) 0.44902(14) 0.0475(5) Uani 1 1 d . . .
H20A H 0.7745 0.4055 0.4495 0.057 Uiso 1 1 calc R . .
H20B H 0.8861 0.3909 0.5005 0.057 Uiso 1 1 calc R . .
C21 C 0.74987(18) 0.2780(2) 0.48674(17) 0.0566(5) Uani 1 1 d . . .
H21A H 0.7507 0.2031 0.4499 0.068 Uiso 1 1 calc R . .
H21B H 0.7944 0.3114 0.5676 0.068 Uiso 1 1 calc R . .
C22 C 0.6323(2) 0.2619(2) 0.4651(2) 0.0696(7) Uani 1 1 d . . .
H22A H 0.6136 0.2358 0.5137 0.084 Uiso 1 1 calc R . .
H22B H 0.6280 0.3357 0.4867 0.084 Uiso 1 1 calc R . .
C23 C 0.54656(15) 0.21452(19) 0.27410(17) 0.0479(5) Uani 1 1 d . . .
C24 C 0.56945(16) 0.32162(19) 0.29157(17) 0.0503(5) Uani 1 1 d . . .
H24 H 0.5828 0.3802 0.3607 0.060 Uiso 1 1 calc R . .
C25 C 0.57299(16) 0.34365(18) 0.20812(17) 0.0478(4) Uani 1 1 d . . .
H25 H 0.5902 0.4179 0.2206 0.057 Uiso 1 1 calc R . .
C26 C 0.55158(15) 0.25828(17) 0.10671(16) 0.0440(4) Uani 1 1 d . . .
C27 C 0.51630(17) 0.14837(18) 0.08594(17) 0.0516(5) Uani 1 1 d . . .
H27 H 0.4945 0.0883 0.0142 0.062 Uiso 1 1 calc R . .
C28 C 0.51296(17) 0.12650(19) 0.16864(18) 0.0525(5) Uani 1 1 d . . .
H28 H 0.4877 0.0514 0.1540 0.063 Uiso 1 1 calc R . .
C29 C 0.23306(15) 0.01672(15) 0.52030(15) 0.0409(4) Uani 1 1 d . . .
C30 C 0.13719(16) -0.00194(16) 0.53433(15) 0.0456(4) Uani 1 1 d . . .
H30 H 0.0683 -0.0264 0.4741 0.055 Uiso 1 1 calc R . .
C31 C 0.14159(17) 0.01479(17) 0.63507(16) 0.0489(5) Uani 1 1 d . . .
H31 H 0.0759 0.0010 0.6444 0.059 Uiso 1 1 calc R . .
C32 C 0.24318(17) 0.05209(16) 0.72339(15) 0.0465(4) Uani 1 1 d . . .
C33 C 0.33594(17) 0.05584(18) 0.70591(17) 0.0528(5) Uani 1 1 d . . .
H33 H 0.4022 0.0692 0.7628 0.063 Uiso 1 1 calc R . .
C34 C 0.33126(17) 0.03990(18) 0.60463(17) 0.0516(5) Uani 1 1 d . . .
H34 H 0.3953 0.0448 0.5927 0.062 Uiso 1 1 calc R . .
C35 C 0.21718(19) 0.1693(2) 0.87070(18) 0.0573(5) Uani 1 1 d . . .
H35A H 0.1893 0.1590 0.9224 0.069 Uiso 1 1 calc R . .
H35B H 0.1546 0.1603 0.8081 0.069 Uiso 1 1 calc R . .
C36 C 0.30732(18) 0.28876(18) 0.93144(16) 0.0514(5) Uani 1 1 d . . .
H36A H 0.2735 0.3424 0.9545 0.062 Uiso 1 1 calc R . .
H36B H 0.3641 0.3002 0.9999 0.062 Uiso 1 1 calc R . .
C37 C 0.36475(16) 0.31796(17) 0.86747(15) 0.0478(5) Uani 1 1 d . . .
H37A H 0.4175 0.3977 0.9124 0.057 Uiso 1 1 calc R . .
H37B H 0.4067 0.2713 0.8509 0.057 Uiso 1 1 calc R . .
C38 C 0.32146(15) 0.32446(15) 0.69943(14) 0.0386(4) Uani 1 1 d . . .
C39 C 0.23744(14) 0.31181(13) 0.60404(14) 0.0347(4) Uani 1 1 d . . .
C40 C 0.12409(14) 0.26636(14) 0.57761(15) 0.0372(4) Uani 1 1 d . . .
H40 H 0.1017 0.2409 0.6221 0.045 Uiso 1 1 calc R . .
C41 C 0.04688(14) 0.25927(14) 0.48777(14) 0.0390(4) Uani 1 1 d . . .
H41 H -0.0293 0.2269 0.4693 0.047 Uiso 1 1 calc R . .
C42 C 0.07796(14) 0.29889(15) 0.42240(14) 0.0383(4) Uani 1 1 d . . .
H42 H 0.0232 0.2959 0.3621 0.046 Uiso 1 1 calc R . .
C43 C 0.18694(14) 0.34185(14) 0.44519(14) 0.0361(4) Uani 1 1 d . . .
C44 C 0.27013(14) 0.34640(14) 0.53536(14) 0.0354(4) Uani 1 1 d . . .
C45 C 0.38294(15) 0.38336(16) 0.55653(15) 0.0429(4) Uani 1 1 d . . .
H45 H 0.4052 0.4048 0.5097 0.051 Uiso 1 1 calc R . .
C46 C 0.45918(15) 0.38779(18) 0.64507(17) 0.0485(5) Uani 1 1 d . . .
H46 H 0.5343 0.4104 0.6578 0.058 Uiso 1 1 calc R . .
C47 C 0.42946(15) 0.35984(17) 0.71758(16) 0.0471(4) Uani 1 1 d . . .
H47 H 0.4845 0.3655 0.7795 0.056 Uiso 1 1 calc R . .
C48 C 0.14341(16) 0.38081(17) 0.29608(15) 0.0437(4) Uani 1 1 d . . .
H48A H 0.1092 0.4321 0.3249 0.052 Uiso 1 1 calc R . .
H48B H 0.0846 0.3041 0.2457 0.052 Uiso 1 1 calc R . .
C49 C 0.19857(18) 0.41660(17) 0.23371(17) 0.0492(5) Uani 1 1 d . . .
H49A H 0.1415 0.4127 0.1704 0.059 Uiso 1 1 calc R . .
H49B H 0.2518 0.4959 0.2835 0.059 Uiso 1 1 calc R . .
C50 C 0.25903(17) 0.34868(17) 0.18995(17) 0.0497(5) Uani 1 1 d . . .
H50A H 0.2901 0.3772 0.1487 0.060 Uiso 1 1 calc R . .
H50B H 0.3213 0.3583 0.2532 0.060 Uiso 1 1 calc R . .
C51 C 0.18310(15) 0.16861(15) 0.17042(14) 0.0394(4) Uani 1 1 d . . .
C52 C 0.08034(15) 0.10440(15) 0.15277(14) 0.0411(4) Uani 1 1 d . . .
H52 H 0.0149 0.0962 0.0988 0.049 Uiso 1 1 calc R . .
C53 C 0.07396(14) 0.05234(15) 0.21465(14) 0.0394(4) Uani 1 1 d . . .
H53 H 0.0036 0.0099 0.2045 0.047 Uiso 1 1 calc R . .
C54 C 0.16889(14) 0.06132(14) 0.29133(14) 0.0368(4) Uani 1 1 d . . .
C55 C 0.27180(15) 0.11818(15) 0.30121(15) 0.0413(4) Uani 1 1 d . . .
H55 H 0.3371 0.1204 0.3497 0.050 Uiso 1 1 calc R . .
C56 C 0.27813(15) 0.17097(16) 0.24042(16) 0.0438(4) Uani 1 1 d . . .
H56 H 0.3479 0.2092 0.2464 0.053 Uiso 1 1 calc R . .

loop_
_atom_site_aniso_label
_atom_site_aniso_U_11
_atom_site_aniso_U_22
_atom_site_aniso_U_33
_atom_site_aniso_U_23
_atom_site_aniso_U_13
_atom_site_aniso_U_12
O1 0.0708(10) 0.0633(9) 0.0630(9) 0.0456(8) 0.0393(8) 0.0307(8)
O2 0.0523(7) 0.0372(6) 0.0357(6) 0.0187(5) 0.0213(6) 0.0182(6)
O3 0.0418(7) 0.0474(7) 0.0336(6) 0.0161(6) 0.0188(5) 0.0150(6)
O4 0.0530(9) 0.0940(12) 0.0590(9) 0.0477(9) 0.0273(8) 0.0136(8)
O5 0.0755(10) 0.0560(9) 0.0436(7) 0.0294(7) 0.0266(7) 0.0225(8)
O6 0.0417(7) 0.0504(7) 0.0391(6) 0.0265(6) 0.0134(5) 0.0175(6)
O7 0.0431(7) 0.0487(7) 0.0367(6) 0.0237(6) 0.0172(5) 0.0195(6)
O8 0.0565(8) 0.0524(8) 0.0376(7) 0.0245(6) 0.0229(6) 0.0191(6)
N1 0.0435(9) 0.0595(10) 0.0468(9) 0.0307(8) 0.0192(7) 0.0248(8)
N2 0.0380(8) 0.0551(10) 0.0439(9) 0.0267(8) 0.0141(7) 0.0179(7)
N3 0.0413(8) 0.0346(8) 0.0346(7) 0.0131(6) 0.0152(6) 0.0112(6)
N4 0.0439(8) 0.0436(9) 0.0368(8) 0.0175(7) 0.0176(7) 0.0181(7)
C1 0.0374(9) 0.0578(12) 0.0410(9) 0.0298(9) 0.0127(8) 0.0195(9)
C2 0.0527(11) 0.0541(12) 0.0444(10) 0.0294(9) 0.0187(9) 0.0261(10)
C3 0.0565(12) 0.0519(11) 0.0497(11) 0.0344(10) 0.0205(9) 0.0232(10)
C4 0.0492(11) 0.0593(12) 0.0436(10) 0.0355(10) 0.0193(9) 0.0227(9)
C5 0.0510(11) 0.0575(12) 0.0416(10) 0.0254(9) 0.0187(9) 0.0191(10)
C6 0.0416(10) 0.0513(11) 0.0458(10) 0.0241(9) 0.0140(8) 0.0118(9)
C7 0.0596(12) 0.0542(12) 0.0457(11) 0.0284(9) 0.0303(10) 0.0167(10)
C8 0.0531(12) 0.0565(12) 0.0541(12) 0.0313(10) 0.0297(10) 0.0204(10)
C9 0.0593(12) 0.0505(11) 0.0449(10) 0.0269(9) 0.0295(9) 0.0286(10)
C10 0.0367(9) 0.0376(9) 0.0314(8) 0.0180(7) 0.0114(7) 0.0170(7)
C11 0.0311(8) 0.0355(9) 0.0322(8) 0.0148(7) 0.0101(7) 0.0144(7)
C12 0.0467(10) 0.0368(9) 0.0448(10) 0.0188(8) 0.0219(8) 0.0158(8)
C13 0.0566(12) 0.0327(9) 0.0534(11) 0.0136(9) 0.0290(10) 0.0140(8)
C14 0.0442(10) 0.0392(10) 0.0414(10) 0.0074(8) 0.0209(8) 0.0123(8)
C15 0.0298(8) 0.0424(9) 0.0337(8) 0.0152(7) 0.0132(7) 0.0130(7)
C16 0.0280(8) 0.0367(9) 0.0301(8) 0.0141(7) 0.0085(6) 0.0136(7)
C17 0.0371(9) 0.0387(9) 0.0367(9) 0.0192(7) 0.0155(7) 0.0137(7)
C18 0.0458(10) 0.0308(9) 0.0394(9) 0.0143(7) 0.0165(8) 0.0145(7)
C19 0.0455(10) 0.0362(9) 0.0309(8) 0.0142(7) 0.0152(7) 0.0172(8)
C20 0.0457(10) 0.0589(12) 0.0306(9) 0.0165(8) 0.0158(8) 0.0217(9)
C21 0.0596(13) 0.0790(15) 0.0379(10) 0.0319(11) 0.0228(9) 0.0321(11)
C22 0.0769(17) 0.0875(18) 0.0595(14) 0.0427(13) 0.0424(13) 0.0304(14)
C23 0.0344(9) 0.0653(13) 0.0510(11) 0.0338(10) 0.0228(8) 0.0180(9)
C24 0.0409(10) 0.0608(13) 0.0437(10) 0.0213(9) 0.0203(8) 0.0188(9)
C25 0.0402(10) 0.0525(11) 0.0527(11) 0.0271(10) 0.0204(9) 0.0207(9)
C26 0.0361(9) 0.0542(11) 0.0453(10) 0.0274(9) 0.0171(8) 0.0210(8)
C27 0.0535(12) 0.0532(12) 0.0476(11) 0.0234(10) 0.0250(9) 0.0209(10)
C28 0.0504(11) 0.0529(12) 0.0585(12) 0.0301(10) 0.0285(10) 0.0184(9)
C29 0.0454(10) 0.0369(9) 0.0366(9) 0.0167(8) 0.0177(8) 0.0144(8)
C30 0.0401(10) 0.0479(11) 0.0381(9) 0.0199(8) 0.0129(8) 0.0098(8)
C31 0.0472(11) 0.0501(11) 0.0472(11) 0.0261(9) 0.0220(9) 0.0119(9)
C32 0.0549(12) 0.0424(10) 0.0383(9) 0.0231(8) 0.0178(9) 0.0124(9)
C33 0.0471(11) 0.0594(13) 0.0438(10) 0.0274(10) 0.0119(9) 0.0170(10)
C34 0.0444(11) 0.0602(13) 0.0482(11) 0.0268(10) 0.0191(9) 0.0205(9)
C35 0.0581(13) 0.0763(15) 0.0523(12) 0.0391(12) 0.0308(10) 0.0295(11)
C36 0.0570(12) 0.0591(12) 0.0355(9) 0.0230(9) 0.0172(9) 0.0255(10)
C37 0.0455(10) 0.0527(11) 0.0353(9) 0.0207(9) 0.0101(8) 0.0171(9)
C38 0.0411(9) 0.0365(9) 0.0365(9) 0.0185(7) 0.0146(7) 0.0158(8)
C39 0.0362(9) 0.0289(8) 0.0341(8) 0.0121(7) 0.0139(7) 0.0143(7)
C40 0.0382(9) 0.0329(8) 0.0401(9) 0.0172(7) 0.0182(7) 0.0149(7)
C41 0.0340(9) 0.0368(9) 0.0408(9) 0.0153(8) 0.0155(7) 0.0148(7)
C42 0.0380(9) 0.0393(9) 0.0329(8) 0.0147(7) 0.0125(7) 0.0185(7)
C43 0.0411(9) 0.0329(8) 0.0316(8) 0.0129(7) 0.0165(7) 0.0162(7)
C44 0.0362(9) 0.0322(8) 0.0333(8) 0.0127(7) 0.0144(7) 0.0146(7)
C45 0.0385(9) 0.0460(10) 0.0410(9) 0.0200(8) 0.0180(8) 0.0149(8)
C46 0.0330(9) 0.0575(12) 0.0507(11) 0.0264(10) 0.0161(8) 0.0160(8)
C47 0.0377(10) 0.0533(11) 0.0430(10) 0.0248(9) 0.0094(8) 0.0173(8)
C48 0.0493(11) 0.0491(11) 0.0377(9) 0.0233(8) 0.0186(8) 0.0257(9)
C49 0.0586(12) 0.0500(11) 0.0437(10) 0.0295(9) 0.0205(9) 0.0216(9)
C50 0.0543(11) 0.0531(12) 0.0455(10) 0.0285(9) 0.0265(9) 0.0152(9)
C51 0.0447(10) 0.0413(9) 0.0322(8) 0.0162(7) 0.0207(7) 0.0168(8)
C52 0.0368(9) 0.0443(10) 0.0311(8) 0.0133(8) 0.0112(7) 0.0142(8)
C53 0.0347(9) 0.0366(9) 0.0362(9) 0.0124(7) 0.0153(7) 0.0088(7)
C54 0.0399(9) 0.0327(8) 0.0320(8) 0.0111(7) 0.0167(7) 0.0135(7)
C55 0.0365(9) 0.0436(10) 0.0394(9) 0.0183(8) 0.0156(8) 0.0153(8)
C56 0.0363(9) 0.0480(10) 0.0464(10) 0.0216(9) 0.0224(8) 0.0144(8)

loop_
_atom_type_symbol
_atom_type_description
_atom_type_scat_dispersion_real
_atom_type_scat_dispersion_imag
_atom_type_scat_source
C C 0.0033 0.0016 'International Tables Vol C Tables 4.2.6.8 and 6.1.1.4'
H H 0.0000 0.0000 'International Tables Vol C Tables 4.2.6.8 and 6.1.1.4'
O O 0.0106 0.0060 'International Tables Vol C Tables 4.2.6.8 and 6.1.1.4'
N N 0.0061 0.0033 'International Tables Vol C Tables 4.2.6.8 and 6.1.1.4'

loop_
_geom_angle_atom_site_label_1
_geom_angle_atom_site_label_2
_geom_angle_atom_site_label_3
_geom_angle
_geom_angle_site_symmetry_1
_geom_angle_site_symmetry_3
_geom_angle_publ_flag
C4 O1 C7 116.96(15) . . ?
C10 O2 C9 117.37(14) . . ?
C15 O3 C20 117.23(14) . . ?
C23 O4 C22 119.50(18) . . ?
C32 O5 C35 114.62(16) . . ?
C38 O6 C37 117.17(14) . . ?
C43 O7 C48 116.35(14) . . ?
C51 O8 C50 115.00(14) . . ?
N2 N1 C26 114.00(17) . . ?
N1 N2 C1 114.29(17) . . ?
N4 N3 C54 114.48(15) . . ?
N3 N4 C29 113.63(15) . . ?
C6 C1 C2 119.58(19) . . ?
C6 C1 N2 116.04(18) . . ?
C2 C1 N2 123.83(18) . . ?
C3 C2 C1 119.50(19) . . ?
C3 C2 H2 120.2 . . ?
C1 C2 H2 120.2 . . ?
C4 C3 C2 120.35(19) . . ?
C4 C3 H3 119.8 . . ?
C2 C3 H3 119.8 . . ?
C3 C4 O1 116.80(18) . . ?
C3 C4 C5 120.23(19) . . ?
O1 C4 C5 122.95(19) . . ?
C6 C5 C4 119.0(2) . . ?
C6 C5 H5 120.5 . . ?
C4 C5 H5 120.5 . . ?
C5 C6 C1 120.90(19) . . ?
C5 C6 H6 119.6 . . ?
C1 C6 H6 119.6 . . ?
O1 C7 C8 114.86(17) . . ?
O1 C7 H7A 108.6 . . ?
C8 C7 H7A 108.6 . . ?
O1 C7 H7B 108.6 . . ?
C8 C7 H7B 108.6 . . ?
H7A C7 H7B 107.5 . . ?
C7 C8 C9 117.59(17) . . ?
C7 C8 H8A 107.9 . . ?
C9 C8 H8A 107.9 . . ?
C7 C8 H8B 107.9 . . ?
C9 C8 H8B 107.9 . . ?
H8A C8 H8B 107.2 . . ?
O2 C9 C8 109.82(16) . . ?
O2 C9 H9A 109.7 . . ?
C8 C9 H9A 109.7 . . ?
O2 C9 H9B 109.7 . . ?
C8 C9 H9B 109.7 . . ?
H9A C9 H9B 108.2 . . ?
O2 C10 C19 124.75(15) . . ?
O2 C10 C11 114.71(15) . . ?
C19 C10 C11 120.54(16) . . ?
C12 C11 C16 119.87(16) . . ?
C12 C11 C10 121.41(16) . . ?
C16 C11 C10 118.71(15) . . ?
C13 C12 C11 119.30(18) . . ?
C13 C12 H12 120.3 . . ?
C11 C12 H12 120.3 . . ?
C12 C13 C14 122.17(18) . . ?
C12 C13 H13 118.9 . . ?
C14 C13 H13 118.9 . . ?
C15 C14 C13 119.79(17) . . ?
C15 C14 H14 120.1 . . ?
C13 C14 H14 120.1 . . ?
O3 C15 C14 124.65(16) . . ?
O3 C15 C16 114.89(15) . . ?
C14 C15 C16 120.45(17) . . ?
C17 C16 C11 119.63(15) . . ?
C17 C16 C15 121.97(16) . . ?
C11 C16 C15 118.38(15) . . ?
C18 C17 C16 119.64(16) . . ?
C18 C17 H17 120.2 . . ?
C16 C17 H17 120.2 . . ?
C17 C18 C19 121.69(16) . . ?
C17 C18 H18 119.2 . . ?
C19 C18 H18 119.2 . . ?
C10 C19 C18 119.76(16) . . ?
C10 C19 H19 120.1 . . ?
C18 C19 H19 120.1 . . ?
O3 C20 C21 109.48(17) . . ?
O3 C20 H20A 109.8 . . ?
C21 C20 H20A 109.8 . . ?
O3 C20 H20B 109.8 . . ?
C21 C20 H20B 109.8 . . ?
H20A C20 H20B 108.2 . . ?
C22 C21 C20 116.66(18) . . ?
C22 C21 H21A 108.1 . . ?
C20 C21 H21A 108.1 . . ?
C22 C21 H21B 108.1 . . ?
C20 C21 H21B 108.1 . . ?
H21A C21 H21B 107.3 . . ?
O4 C22 C21 115.4(2) . . ?
O4 C22 H22A 108.4 . . ?
C21 C22 H22A 108.4 . . ?
O4 C22 H22B 108.4 . . ?
C21 C22 H22B 108.4 . . ?
H22A C22 H22B 107.5 . . ?
O4 C23 C24 124.4(2) . . ?
O4 C23 C28 115.7(2) . . ?
C24 C23 C28 119.86(19) . . ?
C23 C24 C25 119.73(19) . . ?
C23 C24 H24 120.1 . . ?
C25 C24 H24 120.1 . . ?
C26 C25 C24 120.35(19) . . ?
C26 C25 H25 119.8 . . ?
C24 C25 H25 119.8 . . ?
C25 C26 C27 119.19(19) . . ?
C25 C26 N1 115.68(18) . . ?
C27 C26 N1 124.67(18) . . ?
C28 C27 C26 120.2(2) . . ?
C28 C27 H27 119.9 . . ?
C26 C27 H27 119.9 . . ?
C27 C28 C23 119.8(2) . . ?
C27 C28 H28 120.1 . . ?
C23 C28 H28 120.1 . . ?
C30 C29 C34 119.37(18) . . ?
C30 C29 N4 124.20(17) . . ?
C34 C29 N4 115.78(17) . . ?
C31 C30 C29 120.28(18) . . ?
C31 C30 H30 119.9 . . ?
C29 C30 H30 119.9 . . ?
C30 C31 C32 119.47(19) . . ?
C30 C31 H31 120.3 . . ?
C32 C31 H31 120.3 . . ?
O5 C32 C33 117.56(18) . . ?
O5 C32 C31 122.23(19) . . ?
C33 C32 C31 120.21(18) . . ?
C32 C33 C34 119.31(19) . . ?
C32 C33 H33 120.3 . . ?
C34 C33 H33 120.3 . . ?
C33 C34 C29 120.2(2) . . ?
C33 C34 H34 119.9 . . ?
C29 C34 H34 119.9 . . ?
O5 C35 C36 112.82(18) . . ?
O5 C35 H35A 109.0 . . ?
C36 C35 H35A 109.0 . . ?
O5 C35 H35B 109.0 . . ?
C36 C35 H35B 109.0 . . ?
H35A C35 H35B 107.8 . . ?
C37 C36 C35 116.68(17) . . ?
C37 C36 H36A 108.1 . . ?
C35 C36 H36A 108.1 . . ?
C37 C36 H36B 108.1 . . ?
C35 C36 H36B 108.1 . . ?
H36A C36 H36B 107.3 . . ?
O6 C37 C36 109.11(16) . . ?
O6 C37 H37A 109.9 . . ?
C36 C37 H37A 109.9 . . ?
O6 C37 H37B 109.9 . . ?
C36 C37 H37B 109.9 . . ?
H37A C37 H37B 108.3 . . ?
O6 C38 C47 125.17(16) . . ?
O6 C38 C39 114.60(15) . . ?
C47 C38 C39 120.23(17) . . ?
C40 C39 C44 119.87(15) . . ?
C40 C39 C38 121.70(16) . . ?
C44 C39 C38 118.43(15) . . ?
C41 C40 C39 119.72(17) . . ?
C41 C40 H40 120.1 . . ?
C39 C40 H40 120.1 . . ?
C40 C41 C42 121.29(16) . . ?
C40 C41 H41 119.4 . . ?
C42 C41 H41 119.4 . . ?
C43 C42 C41 120.19(16) . . ?
C43 C42 H42 119.9 . . ?
C41 C42 H42 119.9 . . ?
C42 C43 O7 124.39(15) . . ?
C42 C43 C44 120.45(16) . . ?
O7 C43 C44 115.16(15) . . ?
C39 C44 C45 119.88(15) . . ?
C39 C44 C43 118.31(15) . . ?
C45 C44 C43 121.81(16) . . ?
C46 C45 C44 119.27(17) . . ?
C46 C45 H45 120.4 . . ?
C44 C45 H45 120.4 . . ?
C45 C46 C47 121.71(17) . . ?
C45 C46 H46 119.1 . . ?
C47 C46 H46 119.1 . . ?
C38 C47 C46 120.22(17) . . ?
C38 C47 H47 119.9 . . ?
C46 C47 H47 119.9 . . ?
O7 C48 C49 108.82(15) . . ?
O7 C48 H48A 109.9 . . ?
C49 C48 H48A 109.9 . . ?
O7 C48 H48B 109.9 . . ?
C49 C48 H48B 109.9 . . ?
H48A C48 H48B 108.3 . . ?
C50 C49 C48 115.47(16) . . ?
C50 C49 H49A 108.4 . . ?
C48 C49 H49A 108.4 . . ?
C50 C49 H49B 108.4 . . ?
C48 C49 H49B 108.4 . . ?
H49A C49 H49B 107.5 . . ?
O8 C50 C49 112.17(17) . . ?
O8 C50 H50A 109.2 . . ?
C49 C50 H50A 109.2 . . ?
O8 C50 H50B 109.2 . . ?
C49 C50 H50B 109.2 . . ?
H50A C50 H50B 107.9 . . ?
C52 C51 O8 118.11(16) . . ?
C52 C51 C56 120.37(17) . . ?
O8 C51 C56 121.51(16) . . ?
C51 C52 C53 119.14(16) . . ?
C51 C52 H52 120.4 . . ?
C53 C52 H52 120.4 . . ?
C52 C53 C54 120.78(16) . . ?
C52 C53 H53 119.6 . . ?
C54 C53 H53 119.6 . . ?
C53 C54 C55 119.39(17) . . ?
C53 C54 N3 116.34(15) . . ?
C55 C54 N3 123.78(16) . . ?
C56 C55 C54 119.65(17) . . ?
C56 C55 H55 120.2 . . ?
C54 C55 H55 120.2 . . ?
C55 C56 C51 120.21(17) . . ?
C55 C56 H56 119.9 . . ?
C51 C56 H56 119.9 . . ?

loop_
_geom_bond_atom_site_label_1
_geom_bond_atom_site_label_2
_geom_bond_distance
_geom_bond_site_symmetry_2
_geom_bond_publ_flag
O1 C4 1.379(2) . ?
O1 C7 1.423(3) . ?
O2 C10 1.373(2) . ?
O2 C9 1.421(2) . ?
O3 C15 1.365(2) . ?
O3 C20 1.434(2) . ?
O4 C23 1.373(2) . ?
O4 C22 1.411(3) . ?
O5 C32 1.373(2) . ?
O5 C35 1.411(3) . ?
O6 C38 1.366(2) . ?
O6 C37 1.430(2) . ?
O7 C43 1.371(2) . ?
O7 C48 1.440(2) . ?
O8 C51 1.384(2) . ?
O8 C50 1.443(2) . ?
N1 N2 1.252(2) . ?
N1 C26 1.420(2) . ?
N2 C1 1.425(2) . ?
N3 N4 1.259(2) . ?
N3 C54 1.417(2) . ?
N4 C29 1.424(2) . ?
C1 C6 1.382(3) . ?
C1 C2 1.391(3) . ?
C2 C3 1.381(3) . ?
C2 H2 0.9500 . ?
C3 C4 1.378(3) . ?
C3 H3 0.9500 . ?
C4 C5 1.388(3) . ?
C5 C6 1.380(3) . ?
C5 H5 0.9500 . ?
C6 H6 0.9500 . ?
C7 C8 1.506(3) . ?
C7 H7A 0.9900 . ?
C7 H7B 0.9900 . ?
C8 C9 1.523(3) . ?
C8 H8A 0.9900 . ?
C8 H8B 0.9900 . ?
C9 H9A 0.9900 . ?
C9 H9B 0.9900 . ?
C10 C19 1.371(2) . ?
C10 C11 1.421(2) . ?
C11 C12 1.418(2) . ?
C11 C16 1.420(2) . ?
C12 C13 1.356(3) . ?
C12 H12 0.9500 . ?
C13 C14 1.404(3) . ?
C13 H13 0.9500 . ?
C14 C15 1.368(3) . ?
C14 H14 0.9500 . ?
C15 C16 1.429(2) . ?
C16 C17 1.416(2) . ?
C17 C18 1.362(2) . ?
C17 H17 0.9500 . ?
C18 C19 1.406(3) . ?
C18 H18 0.9500 . ?
C19 H19 0.9500 . ?
C20 C21 1.509(3) . ?
C20 H20A 0.9900 . ?
C20 H20B 0.9900 . ?
C21 C22 1.508(3) . ?
C21 H21A 0.9900 . ?
C21 H21B 0.9900 . ?
C22 H22A 0.9900 . ?
C22 H22B 0.9900 . ?
C23 C24 1.375(3) . ?
C23 C28 1.390(3) . ?
C24 C25 1.382(3) . ?
C24 H24 0.9500 . ?
C25 C26 1.382(3) . ?
C25 H25 0.9500 . ?
C26 C27 1.393(3) . ?
C27 C28 1.370(3) . ?
C27 H27 0.9500 . ?
C28 H28 0.9500 . ?
C29 C30 1.389(3) . ?
C29 C34 1.391(3) . ?
C30 C31 1.375(3) . ?
C30 H30 0.9500 . ?
C31 C32 1.393(3) . ?
C31 H31 0.9500 . ?
C32 C33 1.382(3) . ?
C33 C34 1.384(3) . ?
C33 H33 0.9500 . ?
C34 H34 0.9500 . ?
C35 C36 1.539(3) . ?
C35 H35A 0.9900 . ?
C35 H35B 0.9900 . ?
C36 C37 1.510(3) . ?
C36 H36A 0.9900 . ?
C36 H36B 0.9900 . ?
C37 H37A 0.9900 . ?
C37 H37B 0.9900 . ?
C38 C47 1.368(3) . ?
C38 C39 1.432(2) . ?
C39 C40 1.414(2) . ?
C39 C44 1.418(2) . ?
C40 C41 1.368(2) . ?
C40 H40 0.9500 . ?
C41 C42 1.403(3) . ?
C41 H41 0.9500 . ?
C42 C43 1.368(2) . ?
C42 H42 0.9500 . ?
C43 C44 1.430(2) . ?
C44 C45 1.420(2) . ?
C45 C46 1.367(3) . ?
C45 H45 0.9500 . ?
C46 C47 1.402(3) . ?
C46 H46 0.9500 . ?
C47 H47 0.9500 . ?
C48 C49 1.509(3) . ?
C48 H48A 0.9900 . ?
C48 H48B 0.9900 . ?
C49 C50 1.508(3) . ?
C49 H49A 0.9900 . ?
C49 H49B 0.9900 . ?
C50 H50A 0.9900 . ?
C50 H50B 0.9900 . ?
C51 C52 1.382(3) . ?
C51 C56 1.386(3) . ?
C52 C53 1.381(3) . ?
C52 H52 0.9500 . ?
C53 C54 1.385(2) . ?
C53 H53 0.9500 . ?
C54 C55 1.397(2) . ?
C55 C56 1.375(3) . ?
C55 H55 0.9500 . ?
C56 H56 0.9500 . ?

loop_
_geom_torsion_atom_site_label_1
_geom_torsion_atom_site_label_2
_geom_torsion_atom_site_label_3
_geom_torsion_atom_site_label_4
_geom_torsion
_geom_torsion_site_symmetry_1
_geom_torsion_site_symmetry_2
_geom_torsion_site_symmetry_3
_geom_torsion_site_symmetry_4
_geom_torsion_publ_flag
C26 N1 N2 C1 -168.37(14) . . . . ?
C54 N3 N4 C29 166.33(14) . . . . ?
N1 N2 C1 C6 178.27(16) . . . . ?
N1 N2 C1 C2 6.9(2) . . . . ?
C6 C1 C2 C3 -4.4(3) . . . . ?
N2 C1 C2 C3 166.68(17) . . . . ?
C1 C2 C3 C4 -0.7(3) . . . . ?
C2 C3 C4 O1 -172.06(17) . . . . ?
C2 C3 C4 C5 6.5(3) . . . . ?
C7 O1 C4 C3 135.87(18) . . . . ?
C7 O1 C4 C5 -42.6(3) . . . . ?
C3 C4 C5 C6 -7.1(3) . . . . ?
O1 C4 C5 C6 171.32(18) . . . . ?
C4 C5 C6 C1 2.0(3) . . . . ?
C2 C1 C6 C5 3.7(3) . . . . ?
N2 C1 C6 C5 -168.05(17) . . . . ?
C4 O1 C7 C8 -68.5(2) . . . . ?
O1 C7 C8 C9 82.2(2) . . . . ?
C10 O2 C9 C8 176.81(15) . . . . ?
C7 C8 C9 O2 -95.5(2) . . . . ?
C9 O2 C10 C19 -14.4(2) . . . . ?
C9 O2 C10 C11 165.94(15) . . . . ?
O2 C10 C11 C12 0.5(2) . . . . ?
C19 C10 C11 C12 -179.17(16) . . . . ?
O2 C10 C11 C16 -178.26(13) . . . . ?
C19 C10 C11 C16 2.0(2) . . . . ?
C16 C11 C12 C13 0.8(3) . . . . ?
C10 C11 C12 C13 -178.00(17) . . . . ?
C11 C12 C13 C14 1.2(3) . . . . ?
C12 C13 C14 C15 -1.8(3) . . . . ?
C20 O3 C15 C14 -8.7(2) . . . . ?
C20 O3 C15 C16 171.15(15) . . . . ?
C13 C14 C15 O3 -179.63(17) . . . . ?
C13 C14 C15 C16 0.6(3) . . . . ?
C12 C11 C16 C17 179.36(15) . . . . ?
C10 C11 C16 C17 -1.8(2) . . . . ?
C12 C11 C16 C15 -2.0(2) . . . . ?
C10 C11 C16 C15 176.85(14) . . . . ?
O3 C15 C16 C17 0.1(2) . . . . ?
C14 C15 C16 C17 179.94(16) . . . . ?
O3 C15 C16 C11 -178.53(13) . . . . ?
C14 C15 C16 C11 1.3(2) . . . . ?
C11 C16 C17 C18 0.2(2) . . . . ?
C15 C16 C17 C18 -178.39(16) . . . . ?
C16 C17 C18 C19 1.2(3) . . . . ?
O2 C10 C19 C18 179.68(15) . . . . ?
C11 C10 C19 C18 -0.6(3) . . . . ?
C17 C18 C19 C10 -1.0(3) . . . . ?
C15 O3 C20 C21 175.05(15) . . . . ?
O3 C20 C21 C22 -92.5(2) . . . . ?
C23 O4 C22 C21 -71.0(3) . . . . ?
C20 C21 C22 O4 76.4(3) . . . . ?
C22 O4 C23 C24 -33.9(3) . . . . ?
C22 O4 C23 C28 147.6(2) . . . . ?
O4 C23 C24 C25 173.16(18) . . . . ?
C28 C23 C24 C25 -8.4(3) . . . . ?
C23 C24 C25 C26 1.2(3) . . . . ?
C24 C25 C26 C27 6.0(3) . . . . ?
C24 C25 C26 N1 -166.54(17) . . . . ?
N2 N1 C26 C25 167.87(16) . . . . ?
N2 N1 C26 C27 -4.2(3) . . . . ?
C25 C26 C27 C28 -6.1(3) . . . . ?
N1 C26 C27 C28 165.71(18) . . . . ?
C26 C27 C28 C23 -1.0(3) . . . . ?
O4 C23 C28 C27 -173.13(18) . . . . ?
C24 C23 C28 C27 8.3(3) . . . . ?
N3 N4 C29 C30 -0.1(3) . . . . ?
N3 N4 C29 C34 -170.79(16) . . . . ?
C34 C29 C30 C31 7.3(3) . . . . ?
N4 C29 C30 C31 -163.06(18) . . . . ?
C29 C30 C31 C32 0.9(3) . . . . ?
C35 O5 C32 C33 126.3(2) . . . . ?
C35 O5 C32 C31 -54.0(3) . . . . ?
C30 C31 C32 O5 170.43(19) . . . . ?
C30 C31 C32 C33 -9.9(3) . . . . ?
O5 C32 C33 C34 -169.84(19) . . . . ?
C31 C32 C33 C34 10.4(3) . . . . ?
C32 C33 C34 C29 -2.1(3) . . . . ?
C30 C29 C34 C33 -6.7(3) . . . . ?
N4 C29 C34 C33 164.44(19) . . . . ?
C32 O5 C35 C36 -90.6(2) . . . . ?
O5 C35 C36 C37 55.2(2) . . . . ?
C38 O6 C37 C36 177.60(16) . . . . ?
C35 C36 C37 O6 56.0(2) . . . . ?
C37 O6 C38 C47 5.1(3) . . . . ?
C37 O6 C38 C39 -175.10(15) . . . . ?
O6 C38 C39 C40 -5.3(2) . . . . ?
C47 C38 C39 C40 174.49(17) . . . . ?
O6 C38 C39 C44 174.50(14) . . . . ?
C47 C38 C39 C44 -5.7(3) . . . . ?
C44 C39 C40 C41 -2.0(2) . . . . ?
C38 C39 C40 C41 177.82(16) . . . . ?
C39 C40 C41 C42 -1.6(3) . . . . ?
C40 C41 C42 C43 2.5(3) . . . . ?
C41 C42 C43 O7 -179.40(15) . . . . ?
C41 C42 C43 C44 0.3(3) . . . . ?
C48 O7 C43 C42 0.2(2) . . . . ?
C48 O7 C43 C44 -179.44(14) . . . . ?
C40 C39 C44 C45 -174.80(16) . . . . ?
C38 C39 C44 C45 5.4(2) . . . . ?
C40 C39 C44 C43 4.6(2) . . . . ?
C38 C39 C44 C43 -175.20(15) . . . . ?
C42 C43 C44 C39 -3.8(2) . . . . ?
O7 C43 C44 C39 175.91(14) . . . . ?
C42 C43 C44 C45 175.64(16) . . . . ?
O7 C43 C44 C45 -4.7(2) . . . . ?
C39 C44 C45 C46 -1.7(3) . . . . ?
C43 C44 C45 C46 178.89(17) . . . . ?
C44 C45 C46 C47 -1.9(3) . . . . ?
O6 C38 C47 C46 -177.92(17) . . . . ?
C39 C38 C47 C46 2.3(3) . . . . ?
C45 C46 C47 C38 1.6(3) . . . . ?
C43 O7 C48 C49 -173.39(14) . . . . ?
O7 C48 C49 C50 56.7(2) . . . . ?
C51 O8 C50 C49 -89.8(2) . . . . ?
C48 C49 C50 O8 57.1(2) . . . . ?
C50 O8 C51 C52 126.51(18) . . . . ?
C50 O8 C51 C56 -52.5(2) . . . . ?
O8 C51 C52 C53 -172.14(15) . . . . ?
C56 C51 C52 C53 6.9(3) . . . . ?
C51 C52 C53 C54 -1.8(3) . . . . ?
C52 C53 C54 C55 -3.8(3) . . . . ?
C52 C53 C54 N3 168.46(15) . . . . ?
N4 N3 C54 C53 178.20(15) . . . . ?
N4 N3 C54 C55 -9.9(2) . . . . ?
C53 C54 C55 C56 4.5(3) . . . . ?
N3 C54 C55 C56 -167.21(17) . . . . ?
C54 C55 C56 C51 0.5(3) . . . . ?
C52 C51 C56 C55 -6.3(3) . . . . ?
O8 C51 C56 C55 172.72(16) . . . . ?
